data_1520739
loop_
_publ_author_name
'Mary Sheeba, Mani'
'Preethi, Sankaranarayanan'
'Nijamudheen, A.'
'Muthu Tamizh, Manoharan'
'Datta, Ayan'
'Farrugia, Louis J.'
'Karvembu, Ramasamy'

_publ_section_title
;
 Half-sandwich Ru(\h6-C6H6) complexes with chiral aroylthioureas for
 enhanced asymmetric transfer hydrogenation of ketones -- experimental and
 theoretical studies
;
_journal_issue 10
_journal_name_full 'Catal. Sci. Technol.'
_journal_page_first 4790
_journal_paper_doi 10.1039/C5CY00774G
_journal_volume 5
_journal_year 2015
_chemical_absolute_configuration ad
_chemical_compound_source 'as described'
_chemical_formula_moiety 'C20 H20 Cl2 N2  O Ru S2'
_chemical_formula_sum 'C20 H20 Cl2 N2 O Ru S2'
_chemical_formula_weight 540.47
_chemical_name_systematic
;
 ?
;
_space_group_IT_number 19
_symmetry_cell_setting orthorhombic
_symmetry_Int_Tables_number 19
_symmetry_space_group_name_Hall 'P 2ac 2ab'
_symmetry_space_group_name_H-M 'P 21 21 21'
_atom_sites_solution_hydrogens mixed
_atom_sites_solution_primary direct
_atom_sites_solution_secondary direct
_audit_conform_dict_location ftp://ftp.iucr.org/pub/cif_core.dic
_audit_conform_dict_name cif_core.dic
_audit_conform_dict_version 2.4.3
_audit_creation_date 2013-11-11T13:44:14-00:00
_audit_creation_method 'WinGX routine CIF_UPDATE'
_audit_update_record
;
2014-11-05 deposited with the CCDC.
2015-07-03 downloaded from the CCDC.
;
_cell_angle_alpha 90
_cell_angle_beta 90
_cell_angle_gamma 90
_cell_formula_units_Z 4
_cell_length_a 6.61740(10)
_cell_length_b 17.1016(3)
_cell_length_c 19.4048(4)
_cell_measurement_reflns_used 5426
_cell_measurement_temperature 100(2)
_cell_measurement_theta_max 34.97
_cell_measurement_theta_min 2
_cell_measurement_wavelength 0.71073
_cell_volume 2196.00(7)
_computing_cell_refinement 'HKL Scalepack (Otwinowski & Minor 1997)'
_computing_data_collection 'Collect (Bruker AXS BV, 1997-2004)'
_computing_data_reduction 'HKL Denzo and Scalepack (Otwinowski & Minor 1997)'
_computing_molecular_graphics 'ORTEP-3 for Windows (Farrugia, 2012)'
_computing_publication_material 'WinGX publication routines (Farrugia, 2012)'
_computing_structure_refinement 'SHELXL-2013 (Sheldrick, 2013)'
_computing_structure_solution 'SIR-92 (Altomare et al., 1994)'
_diffrn_ambient_temperature 100(2)
_diffrn_detector 'CCD plate'
_diffrn_detector_area_resol_mean 9
_diffrn_measured_fraction_theta_full 1
_diffrn_measured_fraction_theta_max 0.998
_diffrn_measurement_device '95mm CCD camera on \k-goniostat'
_diffrn_measurement_device_type KappaCCD
_diffrn_measurement_method 'CCD rotation images, thick slices'
_diffrn_orient_matrix_UB_11 0.146356
_diffrn_orient_matrix_UB_12 -0.00671
_diffrn_orient_matrix_UB_13 0.01139
_diffrn_orient_matrix_UB_21 0.032704
_diffrn_orient_matrix_UB_22 -0.003
_diffrn_orient_matrix_UB_23 -0.050243
_diffrn_orient_matrix_UB_31 0.01862
_diffrn_orient_matrix_UB_32 0.05801
_diffrn_orient_matrix_UB_33 -0.001281
_diffrn_radiation_monochromator 'horizonally mounted graphite crystal'
_diffrn_radiation_probe x-ray
_diffrn_radiation_type MoK\a
_diffrn_radiation_wavelength 0.71073
_diffrn_reflns_av_R_equivalents 0.035
_diffrn_reflns_laue_measured_fraction_full 1
_diffrn_reflns_laue_measured_fraction_max 0.998
_diffrn_reflns_limit_h_max 10
_diffrn_reflns_limit_h_min -10
_diffrn_reflns_limit_k_max 27
_diffrn_reflns_limit_k_min -27
_diffrn_reflns_limit_l_max 31
_diffrn_reflns_limit_l_min -31
_diffrn_reflns_number 83354
_diffrn_reflns_point_group_measured_fraction_full 1
_diffrn_reflns_point_group_measured_fraction_max 0.997
_diffrn_reflns_reduction_process
;
        Scaled and merged with Sortav
        R.H. Blessing, (1987) Cryst. Rev. 1, 3-58
        R.H. Blessing, (1989) J. Appl. Cryst. 22, 396-397
;
_diffrn_reflns_theta_full 25.242
_diffrn_reflns_theta_max 35.029
_diffrn_reflns_theta_min 2.099
_diffrn_source 'Enraf Nonius FR590'
_exptl_absorpt_coefficient_mu 1.161
_exptl_absorpt_correction_T_max 0.89
_exptl_absorpt_correction_T_min 0.595
_exptl_absorpt_correction_type gaussian
_exptl_absorpt_process_details
;
        P. Coppens, L. Leiserowitz, D Rabinovich, Acta Cryst.
        (1965), 18, 1035-1038
;
_exptl_crystal_colour orange
_exptl_crystal_density_diffrn 1.635
_exptl_crystal_density_method 'not measured'
_exptl_crystal_description prism
_exptl_crystal_F_000 1088
_exptl_crystal_size_max 0.8
_exptl_crystal_size_mid 0.29
_exptl_crystal_size_min 0.15
_refine_diff_density_max 0.643
_refine_diff_density_min -0.642
_refine_diff_density_rms 0.06
_refine_ls_abs_structure_details
;
 Flack x determined using 3988 quotients [(I+)-(I-)]/[(I+)+(I-)]
 (Parsons and Flack (2004), Acta Cryst. A60, s61).
;
_refine_ls_abs_structure_Flack -0.009(7)
_refine_ls_extinction_coef 0.0015(3)
_refine_ls_extinction_expression Fc^*^=kFc[1+0.001xFc^2^\l^3^/sin(2\q)]^-1/4^
_refine_ls_extinction_method SHELXL
_refine_ls_goodness_of_fit_ref 1.049
_refine_ls_hydrogen_treatment refU
_refine_ls_matrix_type full
_refine_ls_number_constraints 0
_refine_ls_number_parameters 281
_refine_ls_number_reflns 9662
_refine_ls_number_restraints 0
_refine_ls_restrained_S_all 1.049
_refine_ls_R_factor_all 0.0198
_refine_ls_R_factor_gt 0.0177
_refine_ls_shift/su_max 0.005
_refine_ls_shift/su_mean 0
_refine_ls_structure_factor_coef Fsqd
_refine_ls_weighting_details 'w=1/[\s^2^(Fo^2^)+(0.0151P)^2^+0.1580P] where P=(Fo^2^+2Fc^2^)/3'
_refine_ls_weighting_scheme calc
_refine_ls_wR_factor_gt 0.0438
_refine_ls_wR_factor_ref 0.0443
_reflns_number_gt 9231
_reflns_number_total 9662
_reflns_threshold_expression 'I > 2\s(I)'
_cod_data_source_file c5cy00774g2.cif
_cod_data_source_block comp_4
_cod_depositor_comments 'Adding full bibliography for 1520736--1520740.cif.'
_cod_database_code 1520739
_audit_block_doi 10.5517/cc13npyd
_shelx_estimated_absorpt_t_min 0.457
_shelx_estimated_absorpt_t_max 0.845

loop_
_symmetry_equiv_pos_as_xyz
'x, y, z'
'-x+1/2, -y, z+1/2'
'x+1/2, -y+1/2, -z'
'-x, y+1/2, -z+1/2'

loop_
_atom_site_label
_atom_site_type_symbol
_atom_site_fract_x
_atom_site_fract_y
_atom_site_fract_z
_atom_site_U_iso_or_equiv
_atom_site_adp_type
_atom_site_occupancy
_atom_site_calc_flag
Ru1 Ru 0.60859(2) 0.83491(2) 0.61008(2) 0.01146(3) Uani 1 d
S1 S 0.46410(6) 0.81937(2) 0.72310(2) 0.01507(6) Uani 1 d
S2 S 1.01829(7) 0.50123(3) 0.77396(2) 0.02358(8) Uani 1 d
Cl1 Cl 0.59406(6) 0.69499(2) 0.59494(2) 0.01749(6) Uani 1 d
Cl2 Cl 0.94574(5) 0.81690(2) 0.65578(2) 0.01818(7) Uani 1 d
O1 O 0.6909(2) 0.59684(8) 0.82628(7) 0.0238(2) Uani 1 d
N1 N 0.7147(2) 0.69905(8) 0.74994(7) 0.0157(2) Uani 1 d
N2 N 0.4430(2) 0.71654(8) 0.82387(7) 0.0167(2) Uani 1 d
C1 C 0.5439(2) 0.73997(9) 0.76842(8) 0.0143(2) Uani 1 d
C2 C 0.7783(2) 0.62884(9) 0.77774(8) 0.0168(3) Uani 1 d
C3 C 0.9596(2) 0.59422(9) 0.74685(8) 0.0172(3) Uani 1 d
C4 C 1.1009(3) 0.62357(9) 0.70018(8) 0.0205(3) Uani 1 d
H4 H 1.0942 0.6739 0.6796 0.051(9) Uiso 1 calc
C5 C 1.2560(3) 0.56819(10) 0.68761(9) 0.0227(3) Uani 1 d
H5 H 1.3665 0.5775 0.6575 0.033(7) Uiso 1 calc
C6 C 1.2296(3) 0.49955(10) 0.72363(9) 0.0223(3) Uani 1 d
H6 H 1.3189 0.4562 0.7208 0.023(6) Uiso 1 calc
C7 C 0.2589(3) 0.75352(9) 0.84985(8) 0.0179(3) Uani 1 d
H7 H 0.1625 0.7604 0.8106 0.015(5) Uiso 1 calc
C8 C 0.1647(3) 0.69726(11) 0.90236(10) 0.0267(4) Uani 1 d
H8A H 0.2598 0.6886 0.9403 0.020(6) Uiso 1 calc
H8B H 0.1347 0.6473 0.8799 0.034(7) Uiso 1 calc
H8C H 0.0395 0.7199 0.9204 0.071(12) Uiso 1 calc
C10 C 0.3472(2) 0.86280(10) 0.54621(8) 0.0183(3) Uani 1 d
H10 H 0.2221 0.8361 0.5416 0.026(6) Uiso 1 calc
C11 C 0.5122(3) 0.84431(11) 0.50233(8) 0.0203(3) Uani 1 d
H11 H 0.4959 0.8055 0.4677 0.028(7) Uiso 1 calc
C12 C 0.6997(3) 0.88254(10) 0.50931(9) 0.0213(3) Uani 1 d
H12 H 0.8091 0.8701 0.4795 0.026(6) Uiso 1 calc
C13 C 0.7227(3) 0.94053(10) 0.56210(9) 0.0205(3) Uani 1 d
H13 H 0.8501 0.9651 0.5685 0.027(6) Uiso 1 calc
C14 C 0.5589(2) 0.96157(9) 0.60467(9) 0.0182(3) Uani 1 d
H14 H 0.5733 1.0019 0.638 0.033(7) Uiso 1 calc
C15 C 0.3715(2) 0.92165(9) 0.59707(8) 0.0176(3) Uani 1 d
H15 H 0.2615 0.9345 0.6264 0.030(7) Uiso 1 calc
C111 C 0.3002(2) 0.83300(9) 0.88191(7) 0.0176(2) Uani 1 d
C112 C 0.4838(3) 0.85042(10) 0.91350(9) 0.0233(3) Uani 1 d
H112 H 0.5874 0.812 0.9151 0.030(7) Uiso 1 calc
C113 C 0.5164(3) 0.92381(11) 0.94276(10) 0.0274(4) Uani 1 d
H113 H 0.6425 0.9354 0.9638 0.040(8) Uiso 1 calc
C114 C 0.3652(3) 0.97988(11) 0.94114(10) 0.0283(4) Uani 1 d
H114 H 0.3873 1.0298 0.9612 0.051(9) Uiso 1 calc
C115 C 0.1815(4) 0.96292(12) 0.91011(12) 0.0324(4) Uani 1 d
H115 H 0.0776 1.0012 0.909 0.049(9) Uiso 1 calc
C116 C 0.1494(3) 0.88947(11) 0.88040(11) 0.0267(4) Uani 1 d
H116 H 0.0236 0.8781 0.8591 0.037(8) Uiso 1 calc
H1 H 0.780(4) 0.7153(14) 0.7150(13) 0.023(6) Uiso 1 d
H2 H 0.485(4) 0.6750(15) 0.8447(13) 0.024(6) Uiso 1 d

loop_
_atom_site_aniso_label
_atom_site_aniso_U_11
_atom_site_aniso_U_22
_atom_site_aniso_U_33
_atom_site_aniso_U_23
_atom_site_aniso_U_13
_atom_site_aniso_U_12
Ru1 0.01078(4) 0.01175(4) 0.01186(4) 0.00105(4) 0.00120(3) 0.00049(4)
S1 0.01694(14) 0.01566(15) 0.01261(13) 0.00141(11) 0.00251(11) 0.00316(12)
S2 0.02721(19) 0.01678(16) 0.02676(19) 0.00664(15) 0.00298(16) 0.00548(15)
Cl1 0.02347(15) 0.01392(13) 0.01506(13) -0.00201(10) -0.00068(12) -0.00276(13)
Cl2 0.01161(12) 0.01490(14) 0.02804(17) 0.00609(12) -0.00221(11) -0.00174(11)
O1 0.0280(6) 0.0186(5) 0.0247(6) 0.0088(5) 0.0072(5) 0.0022(5)
N1 0.0185(5) 0.0143(5) 0.0143(5) 0.0028(4) 0.0023(4) 0.0019(4)
N2 0.0206(6) 0.0148(5) 0.0146(5) 0.0006(4) 0.0034(4) -0.0003(4)
C1 0.0179(6) 0.0127(5) 0.0124(5) -0.0010(4) -0.0002(5) -0.0011(5)
C2 0.0197(6) 0.0145(6) 0.0161(6) 0.0022(5) -0.0007(5) -0.0007(5)
C3 0.0206(7) 0.0130(6) 0.0182(6) 0.0027(5) -0.0013(5) 0.0022(5)
C4 0.0250(7) 0.0156(6) 0.0209(6) -0.0012(5) -0.0037(6) 0.0072(6)
C5 0.0240(7) 0.0204(7) 0.0238(7) 0.0019(6) 0.0015(6) 0.0017(6)
C6 0.0224(7) 0.0194(7) 0.0251(7) 0.0034(6) 0.0009(6) 0.0065(6)
C7 0.0191(6) 0.0184(7) 0.0163(6) -0.0012(5) 0.0036(5) -0.0023(5)
C8 0.0309(8) 0.0249(8) 0.0243(8) 0.0003(6) 0.0101(7) -0.0079(7)
C10 0.0160(6) 0.0238(7) 0.0152(6) 0.0029(5) -0.0021(5) 0.0026(5)
C11 0.0245(7) 0.0237(8) 0.0126(5) 0.0024(5) 0.0002(5) 0.0069(6)
C12 0.0210(7) 0.0253(8) 0.0177(7) 0.0082(6) 0.0065(5) 0.0060(6)
C13 0.0178(6) 0.0182(7) 0.0254(7) 0.0094(6) 0.0022(6) 0.0004(5)
C14 0.0203(6) 0.0125(5) 0.0219(7) 0.0030(5) 0.0001(5) 0.0029(5)
C15 0.0162(6) 0.0188(6) 0.0177(6) 0.0031(5) 0.0016(5) 0.0057(5)
C111 0.0206(6) 0.0172(6) 0.0149(6) 0.0002(5) 0.0027(5) 0.0003(5)
C112 0.0243(7) 0.0214(7) 0.0240(7) -0.0060(6) -0.0049(6) 0.0040(6)
C113 0.0310(9) 0.0239(8) 0.0272(8) -0.0079(7) -0.0038(7) 0.0002(7)
C114 0.0392(11) 0.0189(7) 0.0266(8) -0.0037(6) 0.0016(8) 0.0018(7)
C115 0.0347(10) 0.0237(8) 0.0387(10) -0.0040(7) -0.0008(8) 0.0099(8)
C116 0.0241(8) 0.0241(8) 0.0319(9) -0.0023(7) -0.0020(6) 0.0055(6)

loop_
_atom_type_symbol
_atom_type_description
_atom_type_scat_dispersion_real
_atom_type_scat_dispersion_imag
_atom_type_scat_source
Ru Ru -1.2594 0.8363 'International Tables Vol C Tables 4.2.6.8 and 6.1.1.4'
S S 0.1246 0.1234 'International Tables Vol C Tables 4.2.6.8 and 6.1.1.4'
Cl Cl 0.1484 0.1585 'International Tables Vol C Tables 4.2.6.8 and 6.1.1.4'
O O 0.0106 0.006 'International Tables Vol C Tables 4.2.6.8 and 6.1.1.4'
N N 0.0061 0.0033 'International Tables Vol C Tables 4.2.6.8 and 6.1.1.4'
C C 0.0033 0.0016 'International Tables Vol C Tables 4.2.6.8 and 6.1.1.4'
H H 0 0 'International Tables Vol C Tables 4.2.6.8 and 6.1.1.4'

loop_
_exptl_crystal_face_index_h
_exptl_crystal_face_index_k
_exptl_crystal_face_index_l
_exptl_crystal_face_perp_dist
0 1 -1 0.076
0 -1 1 0.076
0 -1 -1 0.124
0 1 1 0.124
-1 0 0 0.4
1 0 0 0.4

loop_
_geom_angle_atom_site_label_1
_geom_angle_atom_site_label_2
_geom_angle_atom_site_label_3
_geom_angle
C13 Ru1 C15 68.47(6)
C13 Ru1 C10 81.38(6)
C15 Ru1 C10 38.04(6)
C13 Ru1 C11 68.33(7)
C15 Ru1 C11 68.23(6)
C10 Ru1 C11 37.90(6)
C13 Ru1 C14 37.72(6)
C15 Ru1 C14 38.03(6)
C10 Ru1 C14 68.77(6)
C11 Ru1 C14 80.69(7)
C13 Ru1 C12 38.30(7)
C15 Ru1 C12 80.92(6)
C10 Ru1 C12 68.38(6)
C11 Ru1 C12 37.41(7)
C14 Ru1 C12 68.49(7)
C13 Ru1 S1 128.44(5)
C15 Ru1 S1 83.95(4)
C10 Ru1 S1 103.12(4)
C11 Ru1 S1 139.60(5)
C14 Ru1 S1 95.34(5)
C12 Ru1 S1 163.43(5)
C13 Ru1 Cl1 141.99(5)
C15 Ru1 Cl1 129.34(5)
C10 Ru1 Cl1 96.66(5)
C11 Ru1 Cl1 86.84(5)
C14 Ru1 Cl1 165.37(5)
C12 Ru1 Cl1 105.64(5)
S1 Ru1 Cl1 89.178(13)
C13 Ru1 Cl2 86.68(5)
C15 Ru1 Cl2 142.61(5)
C10 Ru1 Cl2 165.27(4)
C11 Ru1 Cl2 128.83(5)
C14 Ru1 Cl2 106.34(4)
C12 Ru1 Cl2 96.89(5)
S1 Ru1 Cl2 91.047(14)
Cl1 Ru1 Cl2 87.431(14)
C1 S1 Ru1 115.82(5)
C6 S2 C3 91.47(8)
C1 N1 C2 126.16(14)
C1 N1 H1 117.2(17)
C2 N1 H1 116.2(17)
C1 N2 C7 124.60(14)
C1 N2 H2 117.8(17)
C7 N2 H2 117.5(17)
N2 C1 N1 118.06(14)
N2 C1 S1 120.20(12)
N1 C1 S1 121.73(11)
O1 C2 N1 122.74(15)
O1 C2 C3 121.11(15)
N1 C2 C3 116.14(14)
C4 C3 C2 131.96(14)
C4 C3 S2 112.32(12)
C2 C3 S2 115.68(12)
C3 C4 C5 110.89(14)
C3 C4 H4 124.6
C5 C4 H4 124.6
C6 C5 C4 112.98(16)
C6 C5 H5 123.5
C4 C5 H5 123.5
C5 C6 S2 112.33(13)
C5 C6 H6 123.8
S2 C6 H6 123.8
N2 C7 C111 112.23(13)
N2 C7 C8 107.23(14)
C111 C7 C8 111.24(13)
N2 C7 H7 108.7
C111 C7 H7 108.7
C8 C7 H7 108.7
C7 C8 H8A 109.5
C7 C8 H8B 109.5
H8A C8 H8B 109.5
C7 C8 H8C 109.5
H8A C8 H8C 109.5
H8B C8 H8C 109.5
C15 C10 C11 119.21(15)
C15 C10 Ru1 70.72(9)
C11 C10 Ru1 71.49(9)
C15 C10 H10 120.4
C11 C10 H10 120.4
Ru1 C10 H10 129.8
C12 C11 C10 121.07(15)
C12 C11 Ru1 71.71(10)
C10 C11 Ru1 70.61(9)
C12 C11 H11 119.5
C10 C11 H11 119.5
Ru1 C11 H11 131
C11 C12 C13 118.89(15)
C11 C12 Ru1 70.89(9)
C13 C12 Ru1 69.55(9)
C11 C12 H12 120.6
C13 C12 H12 120.6
Ru1 C12 H12 131.7
C14 C13 C12 120.89(16)
C14 C13 Ru1 72.12(9)
C12 C13 Ru1 72.15(9)
C14 C13 H13 119.6
C12 C13 H13 119.6
Ru1 C13 H13 128.5
C13 C14 C15 119.14(15)
C13 C14 Ru1 70.17(9)
C15 C14 Ru1 70.23(8)
C13 C14 H14 120.4
C15 C14 H14 120.4
Ru1 C14 H14 132
C10 C15 C14 120.74(14)
C10 C15 Ru1 71.24(9)
C14 C15 Ru1 71.74(9)
C10 C15 H15 119.6
C14 C15 H15 119.6
Ru1 C15 H15 129.9
C116 C111 C112 119.14(15)
C116 C111 C7 118.97(15)
C112 C111 C7 121.88(15)
C111 C112 C113 120.46(17)
C111 C112 H112 119.8
C113 C112 H112 119.8
C114 C113 C112 120.09(18)
C114 C113 H113 120
C112 C113 H113 120
C113 C114 C115 119.86(18)
C113 C114 H114 120.1
C115 C114 H114 120.1
C114 C115 C116 120.00(18)
C114 C115 H115 120
C116 C115 H115 120
C111 C116 C115 120.45(18)
C111 C116 H116 119.8
C115 C116 H116 119.8

loop_
_geom_bond_atom_site_label_1
_geom_bond_atom_site_label_2
_geom_bond_distance
Ru1 C13 2.1680(16)
Ru1 C15 2.1736(15)
Ru1 C10 2.1805(15)
Ru1 C11 2.1919(15)
Ru1 C14 2.1934(15)
Ru1 C12 2.2025(16)
Ru1 S1 2.4072(4)
Ru1 Cl1 2.4129(4)
Ru1 Cl2 2.4205(4)
S1 C1 1.7017(15)
S2 C6 1.7058(19)
S2 C3 1.7194(15)
O1 C2 1.2335(19)
N1 C1 1.376(2)
N1 C2 1.382(2)
N1 H1 0.85(3)
N2 C1 1.3287(19)
N2 C7 1.462(2)
N2 H2 0.86(3)
C2 C3 1.466(2)
C3 C4 1.395(2)
C4 C5 1.417(2)
C4 H4 0.95
C5 C6 1.377(2)
C5 H5 0.95
C6 H6 0.95
C7 C111 1.520(2)
C7 C8 1.534(2)
C7 H7 1
C8 H8A 0.98
C8 H8B 0.98
C8 H8C 0.98
C10 C15 1.419(2)
C10 C11 1.420(2)
C10 H10 0.95
C11 C12 1.409(3)
C11 H11 0.95
C12 C13 1.434(3)
C12 H12 0.95
C13 C14 1.410(2)
C13 H13 0.95
C14 C15 1.423(2)
C14 H14 0.95
C15 H15 0.95
C111 C116 1.389(2)
C111 C112 1.393(2)
C112 C113 1.394(3)
C112 H112 0.95
C113 C114 1.386(3)
C113 H113 0.95
C114 C115 1.387(3)
C114 H114 0.95
C115 C116 1.398(3)
C115 H115 0.95
C116 H116 0.95

loop_
_geom_torsion_atom_site_label_1
_geom_torsion_atom_site_label_2
_geom_torsion_atom_site_label_3
_geom_torsion_atom_site_label_4
_geom_torsion
C7 N2 C1 N1 -179.68(14)
C7 N2 C1 S1 1.3(2)
C2 N1 C1 N2 9.5(2)
C2 N1 C1 S1 -171.50(13)
Ru1 S1 C1 N2 -165.12(11)
Ru1 S1 C1 N1 15.93(14)
C1 N1 C2 O1 -4.2(3)
C1 N1 C2 C3 176.68(14)
O1 C2 C3 C4 -168.63(18)
N1 C2 C3 C4 10.5(3)
O1 C2 C3 S2 9.0(2)
N1 C2 C3 S2 -171.84(12)
C6 S2 C3 C4 -0.34(14)
C6 S2 C3 C2 -178.46(14)
C2 C3 C4 C5 177.77(17)
S2 C3 C4 C5 0.05(19)
C3 C4 C5 C6 0.4(2)
C4 C5 C6 S2 -0.6(2)
C3 S2 C6 C5 0.54(15)
C1 N2 C7 C111 -71.36(19)
C1 N2 C7 C8 166.19(15)
C15 C10 C11 C12 1.0(2)
Ru1 C10 C11 C12 -53.10(14)
C15 C10 C11 Ru1 54.12(13)
C10 C11 C12 C13 0.4(2)
Ru1 C11 C12 C13 -52.16(14)
C10 C11 C12 Ru1 52.60(14)
C11 C12 C13 C14 -2.6(2)
Ru1 C12 C13 C14 -55.36(14)
C11 C12 C13 Ru1 52.78(14)
C12 C13 C14 C15 3.2(2)
Ru1 C13 C14 C15 -52.22(13)
C12 C13 C14 Ru1 55.37(14)
C11 C10 C15 C14 -0.4(2)
Ru1 C10 C15 C14 54.06(13)
C11 C10 C15 Ru1 -54.48(13)
C13 C14 C15 C10 -1.6(2)
Ru1 C14 C15 C10 -53.83(13)
C13 C14 C15 Ru1 52.18(13)
N2 C7 C111 C116 151.06(15)
C8 C7 C111 C116 -88.8(2)
N2 C7 C111 C112 -29.8(2)
C8 C7 C111 C112 90.4(2)
C116 C111 C112 C113 -0.5(3)
C7 C111 C112 C113 -179.66(17)
C111 C112 C113 C114 0.6(3)
C112 C113 C114 C115 -0.3(3)
C113 C114 C115 C116 -0.1(3)
C112 C111 C116 C115 0.1(3)
C7 C111 C116 C115 179.28(18)
C114 C115 C116 C111 0.2(3)
